data_1519014
loop_
_publ_author_name
'Reusch, U.'
'Schweda, R.'

_publ_section_title
;
 The transformation of Sn(ND3)2F4 into Sn(ND2)2F2z. Synthesis and neutron
 crystal structure determination of Sn(ND2)2F2
;
_journal_name_full 'Solid State Sciences'
_journal_page_first 233
_journal_page_last 243
_journal_volume 1
_journal_year 1999
_chemical_formula_sum 'D4 F2 N2 Sn'
_chemical_formula_weight 192.72
_space_group_IT_number 12
_symmetry_cell_setting monoclinic
_symmetry_Int_Tables_number 12
_symmetry_space_group_name_Hall '-C 2y'
_symmetry_space_group_name_H-M 'C 1 2/m 1'
_cell_angle_alpha 90
_cell_angle_beta 105.713(6)
_cell_angle_gamma 90
_cell_formula_units_Z 2
_cell_length_a 10.7292(7)
_cell_length_b 3.2597(1)
_cell_length_c 5.0579(4)
_cell_volume 170.284(19)
_diffrn_ambient_temperature 293
_diffrn_radiation_probe neutron
_diffrn_radiation_type white
_exptl_crystal_density_diffrn 3.759
_pd_proc_ls_prof_R_factor 0.036
_pd_proc_ls_prof_wR_factor 0.022
_refine_ls_number_parameters 61
_refine_ls_R_I_factor 0.053
_cod_data_source_file SSS-1999-1-233-243.cif
_cod_data_source_block Sn(ND2)2F2
_cod_depositor_comments
;
Rietveld refinements, neutron time of flight, GSAS software
;
_cod_original_sg_symbol_H-M 'C 2/m'
_cod_database_code 1519014

loop_
_symmetry_equiv_pos_site_id
_symmetry_equiv_pos_as_xyz
1 x,y,z
2 -x,y,-z
3 -x,-y,-z
4 x,-y,z
5 1/2+x,1/2+y,z
6 1/2-x,1/2+y,-z
7 1/2-x,1/2-y,-z
8 1/2+x,1/2-y,z

loop_
_atom_site_aniso_label
_atom_site_aniso_U_11
_atom_site_aniso_U_22
_atom_site_aniso_U_33
_atom_site_aniso_U_23
_atom_site_aniso_U_13
_atom_site_aniso_U_12
D1 0.049(4) 0.022(3) 0.015(2) 0.0000 0.003(2) 0.0000
D2 0.0060(17) 0.022(2) 0.043(4) 0.0000 -0.0001(2) 0.0000

loop_
_atom_site_label
_atom_site_type_symbol
_atom_site_thermal_displace_type
_atom_site_fract_x
_atom_site_fract_y
_atom_site_fract_z
_atom_site_occupancy
_atom_site_U_iso_or_equiv
_atom_site_calc_flag
_atom_site_refinement_flags
_atom_site_disorder_assembly
_atom_site_disorder_group
Sn Sn Uiso 0.00000 0.00000 0.00000 1.000 0.21(5) . . . .
F F Uiso 0.8812(4) 0.00000 0.2463(7) 1.000 0.0128(9) . . . .
N N Uiso 0.6067(2) 0.00000 0.2294(5) 1.000 0.0077(3) . . . .
D1 D Uani 0.6100(4) 0.00000 0.4340(6) 1.000 0.0298(18) . . . .
D2 D Uani 0.7010(3) 0.00000 0.2238(9) 1.000 0.0250(16) . . . .

loop_
_geom_angle_atom_site_label_1
_geom_angle_atom_site_label_2
_geom_angle_atom_site_label_3
_geom_angle
_geom_angle_site_symmetry_1
_geom_angle_site_symmetry_2
_geom_angle_site_symmetry_3
_geom_angle_publ_flag
Sn Sn F 90.00(1) 1_545 . 1_455 yes
Sn Sn F 90.00(1) 1_565 . 1_455 yes
F Sn F 180.00 1_455 . 2_655 yes
F Sn N 89.99(9) 1_455 . 5_445 yes
F Sn N 89.99(9) 1_455 . 5_455 yes
F Sn N 90.01(9) 1_455 . 6_545 yes
F Sn N 90.01(9) 1_455 . 6_555 yes
Sn Sn Sn 180.00 1_545 . 1_565 yes
Sn Sn F 90.00(1) 1_545 . 2_655 yes
Sn Sn N 40.50(5) 1_545 . 5_445 yes
Sn Sn N 139.50(5) 1_545 . 5_455 yes
Sn Sn N 40.50(5) 1_545 . 6_545 yes
Sn Sn N 139.50(5) 1_545 . 6_555 yes
Sn Sn F 90.00(1) 1_565 . 2_655 yes
Sn Sn N 139.50(5) 1_565 . 5_445 yes
Sn Sn N 40.50(5) 1_565 . 5_455 yes
Sn Sn N 139.50(5) 1_565 . 6_545 yes
Sn Sn N 40.50(5) 1_565 . 6_555 yes
F Sn N 90.01(9) 2_655 . 5_445 yes
F Sn N 90.01(9) 2_655 . 5_455 yes
F Sn N 89.99(9) 2_655 . 6_545 yes
F Sn N 89.99(9) 2_655 . 6_555 yes
N Sn N 99.01(7) 5_445 . 5_455 yes
N Sn N 81.00(7) 5_445 . 6_545 yes
N Sn N 180.00 5_445 . 6_555 yes
N Sn N 180.00 5_455 . 6_545 yes
N Sn N 81.00(7) 5_455 . 6_555 yes
N Sn N 99.01(7) 6_545 . 6_555 yes
Sn N Sn 99.01(10) 5_545 . 5_555 yes
D1 N D2 105.3(4) . . . yes
Sn N D1 114.43(17) 5_545 . . yes
Sn N D1 114.43(17) 5_555 . . yes
Sn N D2 111.93(18) 5_545 . . yes
Sn N D2 111.93(18) 5_555 . . yes

loop_
_geom_bond_atom_site_label_1
_geom_bond_atom_site_label_2
_geom_bond_distance
_geom_bond_site_symmetry_1
_geom_bond_site_symmetry_2
_geom_bond_publ_flag
Sn F 2.009(4) . 1_455 yes
Sn Sn 3.2597(3) . 1_545 yes
Sn Sn 3.2597(3) . 1_565 yes
Sn F 2.009(4) . 2_655 yes
Sn N 2.1433(16) . 5_445 yes
Sn N 2.1433(16) . 5_455 yes
Sn N 2.1433(15) . 6_545 yes
Sn N 2.1433(15) . 6_555 yes
N D1 1.026(4) . . yes
N D2 1.020(4) . . yes

loop_
_geom_hbond_atom_site_label_D
_geom_hbond_atom_site_label_H
_geom_hbond_atom_site_label_A
_geom_hbond_distance_DH
_geom_hbond_distance_HA
_geom_hbond_distance_DA
_geom_hbond_angle_DHA
_geom_hbond_site_symmetry_A
_geom_hbond_publ_flag
N D2 F 1.020(4) 1.906(6) 2.923(5) 175.2(4) . yes
